data_4081391
loop_
_publ_author_name
'Arrowsmith, Merle'
'Crimmin, Mark R.'
'Hill, Michael S.'
'Lomas, Sarah L.'
'MacDougall, Dugald J.'
'Mahon, Mary F.'

_publ_section_title
;
 Catalytic and Stoichiometric Cumulene Formation within Dimeric Group 2
 Acetylides
;
_journal_issue 17
_journal_name_full Organometallics
_journal_page_first 4961
_journal_paper_doi 10.1021/om400678d
_journal_volume 32
_journal_year 2013
_chemical_formula_moiety 'C70 H100 Mg2 N4, C6 H6'
_chemical_formula_sum 'C76 H106 Mg2 N4'
_chemical_formula_weight 1124.27
_chemical_name_systematic
;
 ?
;
_space_group_IT_number 2
_symmetry_cell_setting triclinic
_symmetry_space_group_name_Hall '-P 1'
_symmetry_space_group_name_H-M 'P -1'
_atom_sites_solution_hydrogens geom
_atom_sites_solution_primary direct
_atom_sites_solution_secondary difmap
_audit_creation_method SHELXL-97
_cell_angle_alpha 97.953(1)
_cell_angle_beta 111.744(2)
_cell_angle_gamma 111.494(2)
_cell_formula_units_Z 1
_cell_length_a 11.9988(3)
_cell_length_b 13.0488(4)
_cell_length_c 13.3379(4)
_cell_measurement_reflns_used 57010
_cell_measurement_temperature 150(2)
_cell_measurement_theta_max 27.485
_cell_measurement_theta_min 2.910
_cell_volume 1711.66(10)
_computing_cell_refinement 'HKL Scalepack (Otwinowski & Minor, 1997)'
_computing_data_collection 'Collect (Nonius BV, 1997-2000)'
_computing_data_reduction
;
 DENZO-SCALEPACK Z. Otwinowski and W. Minor, " 
 Processing of X-ray Diffraction Data Collected in Oscillation Mode ", 
 Methods in Enzymology, Volume 276: Macromolecular Crystallography, 
 part A, p.307-326, 1997,C.W. Carter, Jr. & R. M. Sweet, Eds., Academic Press.
;
_computing_molecular_graphics 'ORTEP3 for Windows - Farrugia, L. J. J. Appl. Crystallogr. 1997, 30, 565'
_computing_publication_material
;
 'WinGX publication routines, Farrugia, 
 L. J., J. Appl. Crystallogr., 1999, 32, 837-838
;
_computing_structure_refinement
;
 Sheldrick GM (2008) Acta Crystallogr A64:112--122 and 
 C. B. H\"ubschle, G. M. Sheldrick and B. Dittrich
 ShelXle: a Qt graphical user interface for SHELXL
 J. Appl. Cryst., 44, (2011) 1281-1284.
;
_computing_structure_solution
; 
 SIR97- Altomare A., Burla M.C., Camalli M., Cascarano G.L., Giacovazzo C. , 
 Guagliardi A., Moliterni A.G.G., Polidori G.,Spagna R. 
 (1999) J. Appl. Cryst. 32, 115-119
;
_diffrn_ambient_temperature 150(2)
_diffrn_measured_fraction_theta_full 0.995
_diffrn_measured_fraction_theta_max 0.995
_diffrn_measurement_device_type 'Nonius Kappa CCD'
_diffrn_measurement_method '2.0 degree images with \f and\w scans'
_diffrn_radiation_monochromator graphite
_diffrn_radiation_source 'fine-focus sealed tube'
_diffrn_radiation_type MoK\a
_diffrn_radiation_wavelength 0.71073
_diffrn_reflns_av_R_equivalents 0.0000
_diffrn_reflns_av_sigmaI/netI 0.1033
_diffrn_reflns_limit_h_max 14
_diffrn_reflns_limit_h_min -14
_diffrn_reflns_limit_k_max 15
_diffrn_reflns_limit_k_min -15
_diffrn_reflns_limit_l_max 15
_diffrn_reflns_limit_l_min -15
_diffrn_reflns_number 29972
_diffrn_reflns_theta_full 25.03
_diffrn_reflns_theta_max 25.03
_diffrn_reflns_theta_min 3.54
_diffrn_standards_decay_% 0
_diffrn_standards_number 0
_exptl_absorpt_coefficient_mu 0.079
_exptl_absorpt_correction_T_max 0.982
_exptl_absorpt_correction_T_min 0.868
_exptl_absorpt_correction_type multi-scan
_exptl_absorpt_process_details
;
multi-scan from symmetry-related measurements 
 Sortav (Blessing 1995)
;
_exptl_crystal_colour colourless
_exptl_crystal_density_diffrn 1.091
_exptl_crystal_density_method 'not measured'
_exptl_crystal_description block
_exptl_crystal_F_000 614
_exptl_crystal_size_max 0.40
_exptl_crystal_size_mid 0.25
_exptl_crystal_size_min 0.25
_refine_diff_density_max 0.682
_refine_diff_density_min -1.015
_refine_diff_density_rms 0.120
_refine_ls_extinction_coef 0.059(4)
_refine_ls_extinction_expression Fc^*^=kFc[1+0.001xFc^2^\l^3^/sin(2\q)]^-1/4^
_refine_ls_extinction_method SHELXL
_refine_ls_goodness_of_fit_ref 1.097
_refine_ls_hydrogen_treatment constr
_refine_ls_matrix_type full
_refine_ls_number_parameters 385
_refine_ls_number_reflns 29972
_refine_ls_number_restraints 0
_refine_ls_restrained_S_all 1.097
_refine_ls_R_factor_all 0.1416
_refine_ls_R_factor_gt 0.1226
_refine_ls_shift/su_max 0.001
_refine_ls_shift/su_mean 0.000
_refine_ls_structure_factor_coef Fsqd
_refine_ls_weighting_details 'calc w=1/[\s^2^(Fo^2^)+(0.1161P)^2^+3.9979P] where P=(Fo^2^+2Fc^2^)/3'
_refine_ls_weighting_scheme calc
_refine_ls_wR_factor_gt 0.2951
_refine_ls_wR_factor_ref 0.3105
_reflns_number_gt 23983
_reflns_number_total 29972
_reflns_threshold_expression >2sigma(I)
_cod_data_source_file om400678d_si_002.cif
_cod_data_source_block k08msh63-Cpd-1
_cod_original_cell_volume 1711.65(8)
_cod_original_sg_symbol_H-M P-1
_cod_database_code 4081391

loop_
_symmetry_equiv_pos_as_xyz
'x, y, z'
'-x, -y, -z'

loop_
_atom_site_label
_atom_site_type_symbol
_atom_site_fract_x
_atom_site_fract_y
_atom_site_fract_z
_atom_site_U_iso_or_equiv
_atom_site_adp_type
_atom_site_occupancy
_atom_site_symmetry_multiplicity
_atom_site_calc_flag
_atom_site_refinement_flags
Mg1 Mg 0.85027(7) 0.40177(7) -0.09369(6) 0.0265(2) Uani 1 1 d .
N1 N 0.71529(19) 0.24811(17) -0.09224(16) 0.0292(4) Uani 1 1 d .
N2 N 0.7161(2) 0.39129(17) -0.25024(16) 0.0294(4) Uani 1 1 d .
C1 C 0.4832(3) 0.1015(3) -0.1447(3) 0.0467(7) Uani 1 1 d .
H1A H 0.5004 0.0348 -0.1610 0.070 Uiso 1 1 calc R
H1B H 0.3912 0.0827 -0.1985 0.070 Uiso 1 1 calc R
H1C H 0.4939 0.1197 -0.0669 0.070 Uiso 1 1 calc R
C2 C 0.5833(2) 0.2065(2) -0.1567(2) 0.0329(6) Uani 1 1 d .
C3 C 0.5247(2) 0.2498(2) -0.2417(2) 0.0348(6) Uani 1 1 d .
H3 H 0.4305 0.2231 -0.2693 0.041(7) Uiso 1 1 calc R
C4 C 0.5830(2) 0.3255(2) -0.2918(2) 0.0327(6) Uani 1 1 d .
C5 C 0.4851(3) 0.3281(3) -0.4010(2) 0.0469(7) Uani 1 1 d .
H5A H 0.4962 0.4075 -0.3929 0.070 Uiso 1 1 calc R
H5B H 0.3929 0.2764 -0.4175 0.070 Uiso 1 1 calc R
H5C H 0.5028 0.3021 -0.4635 0.070 Uiso 1 1 calc R
C6 C 0.7569(2) 0.1807(2) -0.0227(2) 0.0315(5) Uani 1 1 d .
C7 C 0.7933(2) 0.1004(2) -0.0657(2) 0.0351(6) Uani 1 1 d .
C8 C 0.8251(3) 0.0295(2) -0.0017(2) 0.0410(6) Uani 1 1 d .
H8 H 0.8481 -0.0264 -0.0304 0.049 Uiso 1 1 calc R
C9 C 0.8237(3) 0.0393(2) 0.1020(2) 0.0435(7) Uani 1 1 d .
H9 H 0.8432 -0.0107 0.1434 0.052 Uiso 1 1 calc R
C10 C 0.7938(3) 0.1226(2) 0.1451(2) 0.0406(6) Uani 1 1 d .
H10 H 0.7960 0.1310 0.2178 0.049 Uiso 1 1 calc R
C11 C 0.7603(2) 0.1945(2) 0.0845(2) 0.0352(6) Uani 1 1 d .
C12 C 0.7966(3) 0.0889(2) -0.1794(2) 0.0437(7) Uani 1 1 d .
H12 H 0.8105 0.1647 -0.1940 0.052 Uiso 1 1 calc R
C13 C 0.6654(4) -0.0034(4) -0.2767(3) 0.0803(12) Uani 1 1 d .
H13A H 0.6479 -0.0791 -0.2648 0.120 Uiso 1 1 calc R
H13B H 0.6712 -0.0058 -0.3483 0.120 Uiso 1 1 calc R
H13C H 0.5920 0.0148 -0.2802 0.120 Uiso 1 1 calc R
C14 C 0.9121(3) 0.0669(3) -0.1788(3) 0.0608(9) Uani 1 1 d .
H14A H 0.9959 0.1234 -0.1120 0.091 Uiso 1 1 calc R
H14B H 0.9202 0.0748 -0.2481 0.091 Uiso 1 1 calc R
H14C H 0.8949 -0.0118 -0.1760 0.091 Uiso 1 1 calc R
C15 C 0.7297(3) 0.2856(2) 0.1372(2) 0.0397(6) Uani 1 1 d .
H15 H 0.6991 0.3231 0.0792 0.048 Uiso 1 1 calc R
C16 C 0.6171(3) 0.2333(3) 0.1714(3) 0.0614(9) Uani 1 1 d .
H16A H 0.6464 0.1991 0.2311 0.092 Uiso 1 1 calc R
H16B H 0.5359 0.1729 0.1049 0.092 Uiso 1 1 calc R
H16C H 0.5974 0.2944 0.2001 0.092 Uiso 1 1 calc R
C17 C 0.8550(3) 0.3787(3) 0.2394(3) 0.0491(7) Uani 1 1 d .
H17A H 0.8365 0.4416 0.2660 0.074 Uiso 1 1 calc R
H17B H 0.9277 0.4094 0.2182 0.074 Uiso 1 1 calc R
H17C H 0.8821 0.3455 0.3004 0.074 Uiso 1 1 calc R
C18 C 0.7568(2) 0.4505(2) -0.32432(19) 0.0310(6) Uani 1 1 d .
C19 C 0.7608(2) 0.5598(2) -0.3213(2) 0.0356(6) Uani 1 1 d .
C20 C 0.7958(3) 0.6117(3) -0.3986(2) 0.0461(7) Uani 1 1 d .
H26 H 0.7993 0.6855 -0.3989 0.055 Uiso 1 1 calc R
C21 C 0.8249(3) 0.5554(3) -0.4736(2) 0.0506(8) Uani 1 1 d .
H21 H 0.8468 0.5905 -0.5260 0.061 Uiso 1 1 calc R
C22 C 0.8228(3) 0.4493(3) -0.4736(2) 0.0500(7) Uani 1 1 d .
H28 H 0.8438 0.4125 -0.5257 0.060 Uiso 1 1 calc R
C23 C 0.7905(3) 0.3951(2) -0.3990(2) 0.0404(6) Uani 1 1 d .
C24 C 0.7319(3) 0.6242(2) -0.2386(2) 0.0398(6) Uani 1 1 d .
H24 H 0.7025 0.5721 -0.1955 0.048 Uiso 1 1 calc R
C25 C 0.8603(3) 0.7335(3) -0.1526(3) 0.0513(7) Uani 1 1 d .
H25A H 0.9306 0.7117 -0.1127 0.077 Uiso 1 1 calc R
H25B H 0.8413 0.7724 -0.0973 0.077 Uiso 1 1 calc R
H25C H 0.8912 0.7863 -0.1927 0.077 Uiso 1 1 calc R
C26 C 0.6205(4) 0.6582(4) -0.2960(3) 0.0677(10) Uani 1 1 d .
H26A H 0.6491 0.7129 -0.3353 0.102 Uiso 1 1 calc R
H26B H 0.6028 0.6948 -0.2382 0.102 Uiso 1 1 calc R
H26C H 0.5383 0.5886 -0.3511 0.102 Uiso 1 1 calc R
C27 C 0.7888(3) 0.2778(3) -0.4010(2) 0.0496(7) Uani 1 1 d .
H27 H 0.7789 0.2608 -0.3331 0.059 Uiso 1 1 calc R
C28 C 0.9169(4) 0.2766(3) -0.3910(4) 0.0792(12) Uani 1 1 d .
H28A H 0.9114 0.2000 -0.3895 0.119 Uiso 1 1 calc R
H28B H 0.9928 0.3361 -0.3206 0.119 Uiso 1 1 calc R
H28C H 0.9301 0.2928 -0.4564 0.119 Uiso 1 1 calc R
C29 C 0.6710(4) 0.1808(4) -0.5044(5) 0.1106(19) Uani 1 1 d .
H29A H 0.6702 0.1996 -0.5732 0.166 Uiso 1 1 calc R
H29B H 0.5872 0.1710 -0.5020 0.166 Uiso 1 1 calc R
H29C H 0.6790 0.1086 -0.5053 0.166 Uiso 1 1 calc R
C30 C 0.9483(2) 0.5712(2) 0.0599(2) 0.0305(5) Uani 1 1 d .
C31 C 0.8333(2) 0.5500(2) 0.0355(2) 0.0327(5) Uani 1 1 d .
C32 C 0.6941(2) 0.5279(2) 0.0117(2) 0.0394(6) Uani 1 1 d .
H32A H 0.6648 0.4788 0.0561 0.047 Uiso 1 1 calc R
H32B H 0.6332 0.4840 -0.0700 0.047 Uiso 1 1 calc R
C33 C 0.6806(3) 0.6403(3) 0.0411(3) 0.0482(7) Uani 1 1 d .
H33A H 0.7118 0.6899 -0.0022 0.058 Uiso 1 1 calc R
H33B H 0.5843 0.6194 0.0161 0.058 Uiso 1 1 calc R
C34 C 0.7590(3) 0.7091(3) 0.1658(3) 0.0553(8) Uani 1 1 d .
H34A H 0.8559 0.7347 0.1889 0.066 Uiso 1 1 calc R
H34B H 0.7460 0.7797 0.1766 0.066 Uiso 1 1 calc R
C35 C 0.7228(4) 0.6465(3) 0.2437(3) 0.0657(10) Uani 1 1 d .
H35A H 0.6263 0.6179 0.2202 0.098 Uiso 1 1 calc R
H35B H 0.7744 0.6999 0.3219 0.098 Uiso 1 1 calc R
H35C H 0.7441 0.5808 0.2400 0.098 Uiso 1 1 calc R
C41 C 0.1184(4) 0.0469(4) -0.5047(4) 0.0826(13) Uani 1 1 d .
H41 H 0.2014 0.0800 -0.5081 0.099 Uiso 1 1 calc R
C40 C 0.0097(6) 0.0586(3) -0.5748(3) 0.0846(13) Uani 1 1 d .
H40 H 0.0172 0.0997 -0.6273 0.101 Uiso 1 1 calc R
C42 C 0.1059(5) -0.0129(4) -0.4305(3) 0.0777(12) Uani 1 1 d .
H42 H 0.1805 -0.0219 -0.3820 0.093 Uiso 1 1 calc R

loop_
_atom_site_aniso_label
_atom_site_aniso_U_11
_atom_site_aniso_U_22
_atom_site_aniso_U_33
_atom_site_aniso_U_23
_atom_site_aniso_U_13
_atom_site_aniso_U_12
Mg1 0.0202(4) 0.0282(4) 0.0299(4) 0.0122(3) 0.0110(3) 0.0090(3)
N1 0.0227(10) 0.0284(11) 0.0350(11) 0.0132(8) 0.0128(9) 0.0092(8)
N2 0.0255(11) 0.0338(11) 0.0301(10) 0.0155(8) 0.0130(9) 0.0126(9)
C1 0.0289(14) 0.0438(16) 0.0597(18) 0.0271(14) 0.0170(13) 0.0085(12)
C2 0.0224(12) 0.0329(14) 0.0419(14) 0.0136(11) 0.0141(11) 0.0111(10)
C3 0.0223(11) 0.0374(14) 0.0397(14) 0.0138(11) 0.0103(11) 0.0118(11)
C4 0.0251(13) 0.0371(14) 0.0316(13) 0.0110(11) 0.0095(11) 0.0133(11)
C5 0.0260(14) 0.0607(19) 0.0434(16) 0.0251(14) 0.0104(13) 0.0116(13)
C6 0.0185(12) 0.0278(13) 0.0431(14) 0.0146(10) 0.0118(11) 0.0064(10)
C7 0.0265(13) 0.0330(14) 0.0412(14) 0.0128(11) 0.0131(12) 0.0110(11)
C8 0.0377(15) 0.0353(15) 0.0542(17) 0.0186(12) 0.0205(13) 0.0198(12)
C9 0.0440(16) 0.0403(16) 0.0550(17) 0.0315(13) 0.0240(14) 0.0206(13)
C10 0.0385(15) 0.0470(16) 0.0450(15) 0.0273(13) 0.0231(13) 0.0195(13)
C11 0.0230(13) 0.0371(14) 0.0399(14) 0.0171(11) 0.0108(11) 0.0098(11)
C12 0.0489(17) 0.0380(15) 0.0473(16) 0.0149(12) 0.0224(14) 0.0221(13)
C13 0.050(2) 0.105(3) 0.051(2) -0.0091(19) 0.0134(17) 0.023(2)
C14 0.062(2) 0.075(2) 0.0535(19) 0.0205(16) 0.0332(17) 0.0324(18)
C15 0.0423(16) 0.0435(16) 0.0427(15) 0.0221(12) 0.0242(13) 0.0211(13)
C16 0.054(2) 0.077(2) 0.074(2) 0.0272(18) 0.0439(18) 0.0341(18)
C17 0.0533(18) 0.0473(17) 0.0504(17) 0.0175(13) 0.0279(15) 0.0215(15)
C18 0.0200(12) 0.0414(14) 0.0253(12) 0.0154(10) 0.0059(10) 0.0106(11)
C19 0.0248(13) 0.0451(16) 0.0336(13) 0.0200(11) 0.0102(11) 0.0132(11)
C20 0.0369(15) 0.0516(17) 0.0506(17) 0.0305(14) 0.0176(14) 0.0181(13)
C21 0.0439(17) 0.072(2) 0.0449(16) 0.0348(15) 0.0260(14) 0.0231(15)
C22 0.0511(18) 0.069(2) 0.0365(15) 0.0228(14) 0.0251(14) 0.0271(16)
C23 0.0300(14) 0.0509(17) 0.0353(14) 0.0156(12) 0.0141(12) 0.0134(12)
C24 0.0336(15) 0.0361(15) 0.0475(16) 0.0201(12) 0.0169(13) 0.0130(12)
C25 0.0446(17) 0.0446(17) 0.0578(18) 0.0169(14) 0.0198(15) 0.0167(14)
C26 0.056(2) 0.085(3) 0.066(2) 0.0223(19) 0.0207(18) 0.044(2)
C27 0.065(2) 0.0539(18) 0.0441(16) 0.0179(13) 0.0344(16) 0.0307(16)
C28 0.054(2) 0.058(2) 0.108(3) 0.011(2) 0.022(2) 0.0288(19)
C29 0.051(2) 0.053(2) 0.152(5) -0.006(3) -0.003(3) 0.012(2)
C30 0.0245(11) 0.0267(12) 0.0310(13) 0.0064(9) 0.0085(11) 0.0075(10)
C31 0.0309(12) 0.0304(13) 0.0352(13) 0.0110(10) 0.0155(12) 0.0115(11)
C32 0.0285(12) 0.0446(16) 0.0474(16) 0.0121(12) 0.0196(12) 0.0174(12)
C33 0.0463(17) 0.0607(19) 0.0640(19) 0.0351(15) 0.0350(16) 0.0353(15)
C34 0.0487(17) 0.0473(18) 0.070(2) 0.0119(15) 0.0305(16) 0.0213(15)
C35 0.083(3) 0.082(3) 0.056(2) 0.0276(18) 0.0352(19) 0.056(2)
C41 0.058(2) 0.072(3) 0.078(3) -0.014(2) 0.035(2) 0.000(2)
C40 0.114(4) 0.056(2) 0.053(2) 0.0148(17) 0.028(3) 0.019(2)
C42 0.073(3) 0.082(3) 0.059(2) 0.010(2) 0.009(2) 0.042(2)

loop_
_atom_type_symbol
_atom_type_description
_atom_type_scat_dispersion_real
_atom_type_scat_dispersion_imag
_atom_type_scat_source
C C 0.0033 0.0016 'International Tables Vol C Tables 4.2.6.8 and 6.1.1.4'
H H 0.0000 0.0000 'International Tables Vol C Tables 4.2.6.8 and 6.1.1.4'
N N 0.0061 0.0033 'International Tables Vol C Tables 4.2.6.8 and 6.1.1.4'
Mg Mg 0.0486 0.0363 'International Tables Vol C Tables 4.2.6.8 and 6.1.1.4'

loop_
_geom_angle_atom_site_label_1
_geom_angle_atom_site_label_2
_geom_angle_atom_site_label_3
_geom_angle
_geom_angle_site_symmetry_1
_geom_angle_site_symmetry_3
N2 Mg1 N1 93.26(7) . .
N2 Mg1 C30 121.06(9) . 2_765
N1 Mg1 C30 120.08(9) . 2_765
N2 Mg1 C30 118.40(9) . .
N1 Mg1 C30 118.67(9) . .
C30 Mg1 C30 88.14(9) 2_765 .
N2 Mg1 C31 100.45(8) . .
N1 Mg1 C31 101.10(8) . .
C30 Mg1 C31 116.41(9) 2_765 .
C30 Mg1 C31 28.28(7) . .
N2 Mg1 Mg1 133.50(7) . 2_765
N1 Mg1 Mg1 132.97(7) . 2_765
C30 Mg1 Mg1 46.32(6) 2_765 2_765
C30 Mg1 Mg1 41.81(6) . 2_765
C31 Mg1 Mg1 70.09(6) . 2_765
C2 N1 C6 116.33(19) . .
C2 N1 Mg1 120.69(16) . .
C6 N1 Mg1 122.97(15) . .
C4 N2 C18 115.32(19) . .
C4 N2 Mg1 121.26(16) . .
C18 N2 Mg1 123.40(15) . .
C2 C1 H1A 109.5 . .
C2 C1 H1B 109.5 . .
H1A C1 H1B 109.5 . .
C2 C1 H1C 109.5 . .
H1A C1 H1C 109.5 . .
H1B C1 H1C 109.5 . .
N1 C2 C3 124.5(2) . .
N1 C2 C1 120.5(2) . .
C3 C2 C1 114.9(2) . .
C4 C3 C2 130.2(2) . .
C4 C3 H3 114.9 . .
C2 C3 H3 114.9 . .
N2 C4 C3 124.3(2) . .
N2 C4 C5 120.6(2) . .
C3 C4 C5 115.1(2) . .
C4 C5 H5A 109.5 . .
C4 C5 H5B 109.5 . .
H5A C5 H5B 109.5 . .
C4 C5 H5C 109.5 . .
H5A C5 H5C 109.5 . .
H5B C5 H5C 109.5 . .
C11 C6 C7 120.7(2) . .
C11 C6 N1 121.0(2) . .
C7 C6 N1 118.3(2) . .
C8 C7 C6 118.3(2) . .
C8 C7 C12 120.5(2) . .
C6 C7 C12 121.2(2) . .
C9 C8 C7 121.3(3) . .
C9 C8 H8 119.4 . .
C7 C8 H8 119.4 . .
C8 C9 C10 119.4(2) . .
C8 C9 H9 120.3 . .
C10 C9 H9 120.3 . .
C9 C10 C11 121.6(2) . .
C9 C10 H10 119.2 . .
C11 C10 H10 119.2 . .
C10 C11 C6 118.5(2) . .
C10 C11 C15 119.1(2) . .
C6 C11 C15 122.4(2) . .
C13 C12 C14 109.9(3) . .
C13 C12 C7 112.4(3) . .
C14 C12 C7 112.6(2) . .
C13 C12 H12 107.2 . .
C14 C12 H12 107.2 . .
C7 C12 H12 107.2 . .
C12 C13 H13A 109.5 . .
C12 C13 H13B 109.5 . .
H13A C13 H13B 109.5 . .
C12 C13 H13C 109.5 . .
H13A C13 H13C 109.5 . .
H13B C13 H13C 109.5 . .
C12 C14 H14A 109.5 . .
C12 C14 H14B 109.5 . .
H14A C14 H14B 109.5 . .
C12 C14 H14C 109.5 . .
H14A C14 H14C 109.5 . .
H14B C14 H14C 109.5 . .
C17 C15 C11 110.6(2) . .
C17 C15 C16 109.7(2) . .
C11 C15 C16 112.8(2) . .
C17 C15 H15 107.9 . .
C11 C15 H15 107.9 . .
C16 C15 H15 107.9 . .
C15 C16 H16A 109.5 . .
C15 C16 H16B 109.5 . .
H16A C16 H16B 109.5 . .
C15 C16 H16C 109.5 . .
H16A C16 H16C 109.5 . .
H16B C16 H16C 109.5 . .
C15 C17 H17A 109.5 . .
C15 C17 H17B 109.5 . .
H17A C17 H17B 109.5 . .
C15 C17 H17C 109.5 . .
H17A C17 H17C 109.5 . .
H17B C17 H17C 109.5 . .
C19 C18 C23 121.6(2) . .
C19 C18 N2 119.9(2) . .
C23 C18 N2 118.4(2) . .
C18 C19 C20 117.7(2) . .
C18 C19 C24 123.1(2) . .
C20 C19 C24 119.3(2) . .
C21 C20 C19 120.3(3) . .
C21 C20 H26 119.8 . .
C19 C20 H26 119.8 . .
C22 C21 C20 121.0(3) . .
C22 C21 H21 119.5 . .
C20 C21 H21 119.5 . .
C21 C22 C23 121.2(3) . .
C21 C22 H28 119.4 . .
C23 C22 H28 119.4 . .
C22 C23 C18 118.2(3) . .
C22 C23 C27 120.0(3) . .
C18 C23 C27 121.8(2) . .
C19 C24 C26 113.7(2) . .
C19 C24 C25 110.3(2) . .
C26 C24 C25 109.2(3) . .
C19 C24 H24 107.8 . .
C26 C24 H24 107.8 . .
C25 C24 H24 107.8 . .
C24 C25 H25A 109.5 . .
C24 C25 H25B 109.5 . .
H25A C25 H25B 109.5 . .
C24 C25 H25C 109.5 . .
H25A C25 H25C 109.5 . .
H25B C25 H25C 109.5 . .
C24 C26 H26A 109.5 . .
C24 C26 H26B 109.5 . .
H26A C26 H26B 109.5 . .
C24 C26 H26C 109.5 . .
H26A C26 H26C 109.5 . .
H26B C26 H26C 109.5 . .
C28 C27 C29 109.6(3) . .
C28 C27 C23 113.2(3) . .
C29 C27 C23 112.7(3) . .
C28 C27 H27 107.0 . .
C29 C27 H27 107.0 . .
C23 C27 H27 107.0 . .
C27 C28 H28A 109.5 . .
C27 C28 H28B 109.5 . .
H28A C28 H28B 109.5 . .
C27 C28 H28C 109.5 . .
H28A C28 H28C 109.5 . .
H28B C28 H28C 109.5 . .
C27 C29 H29A 109.5 . .
C27 C29 H29B 109.5 . .
H29A C29 H29B 109.5 . .
C27 C29 H29C 109.5 . .
H29A C29 H29C 109.5 . .
H29B C29 H29C 109.5 . .
C31 C30 Mg1 175.8(2) . 2_765
C31 C30 Mg1 83.96(16) . .
Mg1 C30 Mg1 91.86(9) 2_765 .
C30 C31 C32 176.9(3) . .
C30 C31 Mg1 67.77(16) . .
C32 C31 Mg1 115.14(16) . .
C31 C32 C33 113.3(2) . .
C31 C32 H32A 108.9 . .
C33 C32 H32A 108.9 . .
C31 C32 H32B 108.9 . .
C33 C32 H32B 108.9 . .
H32A C32 H32B 107.7 . .
C34 C33 C32 113.9(2) . .
C34 C33 H33A 108.8 . .
C32 C33 H33A 108.8 . .
C34 C33 H33B 108.8 . .
C32 C33 H33B 108.8 . .
H33A C33 H33B 107.7 . .
C35 C34 C33 115.6(3) . .
C35 C34 H34A 108.4 . .
C33 C34 H34A 108.4 . .
C35 C34 H34B 108.4 . .
C33 C34 H34B 108.4 . .
H34A C34 H34B 107.4 . .
C34 C35 H35A 109.5 . .
C34 C35 H35B 109.5 . .
H35A C35 H35B 109.5 . .
C34 C35 H35C 109.5 . .
H35A C35 H35C 109.5 . .
H35B C35 H35C 109.5 . .
C42 C41 C40 119.1(4) . .
C42 C41 H41 120.4 . .
C40 C41 H41 120.4 . .
C42 C40 C41 120.4(4) 2_554 .
C42 C40 H40 119.8 2_554 .
C41 C40 H40 119.8 . .
C40 C42 C41 120.5(4) 2_554 .
C40 C42 H42 119.8 2_554 .
C41 C42 H42 119.8 . .

loop_
_geom_bond_atom_site_label_1
_geom_bond_atom_site_label_2
_geom_bond_distance
_geom_bond_site_symmetry_2
Mg1 N2 2.059(2) .
Mg1 N1 2.073(2) .
Mg1 C30 2.167(2) 2_765
Mg1 C30 2.351(2) .
Mg1 C31 2.525(3) .
Mg1 Mg1 3.2484(14) 2_765
N1 C2 1.332(3) .
N1 C6 1.444(3) .
N2 C4 1.342(3) .
N2 C18 1.451(3) .
C1 C2 1.530(3) .
C1 H1A 0.9800 .
C1 H1B 0.9800 .
C1 H1C 0.9800 .
C2 C3 1.405(4) .
C3 C4 1.391(4) .
C3 H3 0.9500 .
C4 C5 1.509(4) .
C5 H5A 0.9800 .
C5 H5B 0.9800 .
C5 H5C 0.9800 .
C6 C11 1.400(4) .
C6 C7 1.405(4) .
C7 C8 1.402(4) .
C7 C12 1.519(4) .
C8 C9 1.379(4) .
C8 H8 0.9500 .
C9 C10 1.381(4) .
C9 H9 0.9500 .
C10 C11 1.394(4) .
C10 H10 0.9500 .
C11 C15 1.524(4) .
C12 C13 1.509(4) .
C12 C14 1.513(4) .
C12 H12 1.0000 .
C13 H13A 0.9800 .
C13 H13B 0.9800 .
C13 H13C 0.9800 .
C14 H14A 0.9800 .
C14 H14B 0.9800 .
C14 H14C 0.9800 .
C15 C17 1.510(4) .
C15 C16 1.538(4) .
C15 H15 1.0000 .
C16 H16A 0.9800 .
C16 H16B 0.9800 .
C16 H16C 0.9800 .
C17 H17A 0.9800 .
C17 H17B 0.9800 .
C17 H17C 0.9800 .
C18 C19 1.404(4) .
C18 C23 1.411(4) .
C19 C20 1.417(4) .
C19 C24 1.510(4) .
C20 C21 1.380(4) .
C20 H26 0.9500 .
C21 C22 1.375(5) .
C21 H21 0.9500 .
C22 C23 1.386(4) .
C22 H28 0.9500 .
C23 C27 1.519(4) .
C24 C26 1.530(4) .
C24 C25 1.534(4) .
C24 H24 1.0000 .
C25 H25A 0.9800 .
C25 H25B 0.9800 .
C25 H25C 0.9800 .
C26 H26A 0.9800 .
C26 H26B 0.9800 .
C26 H26C 0.9800 .
C27 C28 1.499(5) .
C27 C29 1.504(5) .
C27 H27 1.0000 .
C28 H28A 0.9800 .
C28 H28B 0.9800 .
C28 H28C 0.9800 .
C29 H29A 0.9800 .
C29 H29B 0.9800 .
C29 H29C 0.9800 .
C30 C31 1.203(3) .
C30 Mg1 2.167(2) 2_765
C31 C32 1.484(3) .
C32 C33 1.547(4) .
C32 H32A 0.9900 .
C32 H32B 0.9900 .
C33 C34 1.505(4) .
C33 H33A 0.9900 .
C33 H33B 0.9900 .
C34 C35 1.498(5) .
C34 H34A 0.9900 .
C34 H34B 0.9900 .
C35 H35A 0.9800 .
C35 H35B 0.9800 .
C35 H35C 0.9800 .
C41 C42 1.360(6) .
C41 C40 1.372(7) .
C41 H41 0.9500 .
C40 C42 1.328(7) 2_554
C40 H40 0.9500 .
C42 C40 1.328(7) 2_554
C42 H42 0.9500 .

loop_
_geom_torsion_atom_site_label_1
_geom_torsion_atom_site_label_2
_geom_torsion_atom_site_label_3
_geom_torsion_atom_site_label_4
_geom_torsion
_geom_torsion_site_symmetry_1
_geom_torsion_site_symmetry_4
N2 Mg1 N1 C2 -21.7(2) . .
C30 Mg1 N1 C2 -150.73(18) 2_765 .
C30 Mg1 N1 C2 103.37(19) . .
C31 Mg1 N1 C2 79.7(2) . .
Mg1 Mg1 N1 C2 152.71(16) 2_765 .
N2 Mg1 N1 C6 158.55(18) . .
C30 Mg1 N1 C6 29.5(2) 2_765 .
C30 Mg1 N1 C6 -76.4(2) . .
C31 Mg1 N1 C6 -100.13(18) . .
Mg1 Mg1 N1 C6 -27.1(2) 2_765 .
N1 Mg1 N2 C4 20.5(2) . .
C30 Mg1 N2 C4 148.89(18) 2_765 .
C30 Mg1 N2 C4 -104.70(19) . .
C31 Mg1 N2 C4 -81.4(2) . .
Mg1 Mg1 N2 C4 -153.78(16) 2_765 .
N1 Mg1 N2 C18 -157.78(19) . .
C30 Mg1 N2 C18 -29.4(2) 2_765 .
C30 Mg1 N2 C18 77.0(2) . .
C31 Mg1 N2 C18 100.30(19) . .
Mg1 Mg1 N2 C18 27.9(2) 2_765 .
C6 N1 C2 C3 -170.2(2) . .
Mg1 N1 C2 C3 10.0(3) . .
C6 N1 C2 C1 7.3(3) . .
Mg1 N1 C2 C1 -172.49(19) . .
N1 C2 C3 C4 12.8(4) . .
C1 C2 C3 C4 -164.8(3) . .
C18 N2 C4 C3 170.9(2) . .
Mg1 N2 C4 C3 -7.6(3) . .
C18 N2 C4 C5 -7.7(3) . .
Mg1 N2 C4 C5 173.8(2) . .
C2 C3 C4 N2 -14.3(4) . .
C2 C3 C4 C5 164.4(3) . .
C2 N1 C6 C11 -84.9(3) . .
Mg1 N1 C6 C11 94.9(2) . .
C2 N1 C6 C7 94.8(3) . .
Mg1 N1 C6 C7 -85.4(2) . .
C11 C6 C7 C8 3.8(4) . .
N1 C6 C7 C8 -175.8(2) . .
C11 C6 C7 C12 -177.0(2) . .
N1 C6 C7 C12 3.3(3) . .
C6 C7 C8 C9 -1.3(4) . .
C12 C7 C8 C9 179.5(3) . .
C7 C8 C9 C10 -1.7(4) . .
C8 C9 C10 C11 2.2(4) . .
C9 C10 C11 C6 0.2(4) . .
C9 C10 C11 C15 -179.4(2) . .
C7 C6 C11 C10 -3.3(4) . .
N1 C6 C11 C10 176.4(2) . .
C7 C6 C11 C15 176.3(2) . .
N1 C6 C11 C15 -4.0(4) . .
C8 C7 C12 C13 86.4(3) . .
C6 C7 C12 C13 -92.8(3) . .
C8 C7 C12 C14 -38.5(4) . .
C6 C7 C12 C14 142.4(3) . .
C10 C11 C15 C17 67.7(3) . .
C6 C11 C15 C17 -111.8(3) . .
C10 C11 C15 C16 -55.5(3) . .
C6 C11 C15 C16 124.9(3) . .
C4 N2 C18 C19 87.0(3) . .
Mg1 N2 C18 C19 -94.6(2) . .
C4 N2 C18 C23 -92.4(3) . .
Mg1 N2 C18 C23 86.0(2) . .
C23 C18 C19 C20 2.0(4) . .
N2 C18 C19 C20 -177.4(2) . .
C23 C18 C19 C24 -177.0(2) . .
N2 C18 C19 C24 3.6(4) . .
C18 C19 C20 C21 -0.1(4) . .
C24 C19 C20 C21 178.9(3) . .
C19 C20 C21 C22 -1.1(5) . .
C20 C21 C22 C23 0.4(5) . .
C21 C22 C23 C18 1.4(4) . .
C21 C22 C23 C27 179.9(3) . .
C19 C18 C23 C22 -2.6(4) . .
N2 C18 C23 C22 176.8(2) . .
C19 C18 C23 C27 178.9(2) . .
N2 C18 C23 C27 -1.7(4) . .
C18 C19 C24 C26 -124.8(3) . .
C20 C19 C24 C26 56.3(3) . .
C18 C19 C24 C25 112.2(3) . .
C20 C19 C24 C25 -66.7(3) . .
C22 C23 C27 C28 53.0(4) . .
C18 C23 C27 C28 -128.5(3) . .
C22 C23 C27 C29 -72.0(4) . .
C18 C23 C27 C29 106.5(4) . .
N2 Mg1 C30 C31 55.26(19) . .
N1 Mg1 C30 C31 -56.41(19) . .
C30 Mg1 C30 C31 180.0(2) 2_765 .
Mg1 Mg1 C30 C31 180.0(2) 2_765 .
N2 Mg1 C30 Mg1 -124.70(9) . 2_765
N1 Mg1 C30 Mg1 123.63(9) . 2_765
C30 Mg1 C30 Mg1 0.0 2_765 2_765
C31 Mg1 C30 Mg1 -180.0(2) . 2_765
Mg1 C30 C31 C32 160(3) 2_765 .
Mg1 C30 C31 C32 160(5) . .
Mg1 C30 C31 Mg1 1(3) 2_765 .
N2 Mg1 C31 C30 -132.69(17) . .
N1 Mg1 C31 C30 131.86(17) . .
C30 Mg1 C31 C30 0.0(2) 2_765 .
Mg1 Mg1 C31 C30 -0.03(15) 2_765 .
N2 Mg1 C31 C32 48.49(19) . .
N1 Mg1 C31 C32 -46.97(19) . .
C30 Mg1 C31 C32 -178.87(18) 2_765 .
C30 Mg1 C31 C32 -178.8(3) . .
Mg1 Mg1 C31 C32 -178.85(19) 2_765 .
C30 C31 C32 C33 51(5) . .
Mg1 C31 C32 C33 -149.26(18) . .
C31 C32 C33 C34 -64.0(3) . .
C32 C33 C34 C35 -59.1(3) . .
C42 C41 C40 C42 0.4(7) . 2_554
C40 C41 C42 C40 -0.4(7) . 2_554
